data_7206304
loop_
_publ_author_name
'Ren, Chen'
'Zhang, Ya-Nan'
'Shi, Wen-Juan'
'Liu, Bo'
'Wang, Yao-Yu'
'Shi, Qi-Zhen'

_publ_section_title
;
 Structural diversity of coordination polymers assembled from
 adamantane dicarboxylates and conformational bis-triazole ligand
;
_journal_issue 16
_journal_name_full CrystEngComm
_journal_page_first 5179
_journal_paper_doi 10.1039/c1ce05299c
_journal_volume 13
_journal_year 2011
_chemical_formula_moiety 'C64 H68 Cd2 N12 O8'
_chemical_formula_sum 'C64 H68 Cd2 N12 O8'
_chemical_formula_weight 1358.10
_chemical_name_systematic
;
?
;
_space_group_IT_number 2
_symmetry_cell_setting triclinic
_symmetry_space_group_name_Hall '-P 1'
_symmetry_space_group_name_H-M 'P -1'
_atom_sites_solution_hydrogens geom
_atom_sites_solution_primary direct
_atom_sites_solution_secondary difmap
_audit_creation_method SHELXL-97
_cell_angle_alpha 83.7860(10)
_cell_angle_beta 85.363(2)
_cell_angle_gamma 82.622(2)
_cell_formula_units_Z 2
_cell_length_a 9.0628(10)
_cell_length_b 12.4562(14)
_cell_length_c 27.207(3)
_cell_measurement_reflns_used 3070
_cell_measurement_temperature 296(2)
_cell_measurement_theta_max 22.1625
_cell_measurement_theta_min 2.349
_cell_volume 3021.0(6)
_computing_structure_refinement 'SHELXL-97 (Sheldrick, 1997)'
_computing_structure_solution 'SHELXS-97 (Sheldrick, 1990)'
_diffrn_ambient_temperature 296(2)
_diffrn_measured_fraction_theta_full 0.974
_diffrn_measured_fraction_theta_max 0.974
_diffrn_measurement_device_type 'Rigaku RAXIS-RAPID Imaging Plate'
_diffrn_measurement_method \w
_diffrn_radiation_monochromator graphite
_diffrn_radiation_source 'fine-focus sealed tube'
_diffrn_radiation_type MoK\a
_diffrn_radiation_wavelength 0.71073
_diffrn_reflns_av_R_equivalents 0.0822
_diffrn_reflns_av_sigmaI/netI 0.1144
_diffrn_reflns_limit_h_max 10
_diffrn_reflns_limit_h_min -10
_diffrn_reflns_limit_k_max 12
_diffrn_reflns_limit_k_min -14
_diffrn_reflns_limit_l_max 32
_diffrn_reflns_limit_l_min -32
_diffrn_reflns_number 15113
_diffrn_reflns_theta_full 25.10
_diffrn_reflns_theta_max 25.10
_diffrn_reflns_theta_min 1.51
_exptl_absorpt_coefficient_mu 0.770
_exptl_absorpt_correction_T_max 0.8550
_exptl_absorpt_correction_T_min 0.7533
_exptl_absorpt_correction_type multi-scan
_exptl_absorpt_process_details sadabs
_exptl_crystal_colour colorless
_exptl_crystal_density_diffrn 1.493
_exptl_crystal_density_method 'not measured'
_exptl_crystal_description block
_exptl_crystal_F_000 1392
_exptl_crystal_size_max 0.39
_exptl_crystal_size_mid 0.34
_exptl_crystal_size_min 0.21
_refine_diff_density_max 0.888
_refine_diff_density_min -0.755
_refine_diff_density_rms 0.161
_refine_ls_extinction_method none
_refine_ls_goodness_of_fit_ref 0.998
_refine_ls_hydrogen_treatment constr
_refine_ls_matrix_type full
_refine_ls_number_parameters 775
_refine_ls_number_reflns 10478
_refine_ls_number_restraints 0
_refine_ls_restrained_S_all 0.998
_refine_ls_R_factor_all 0.0860
_refine_ls_R_factor_gt 0.0459
_refine_ls_shift/su_max 0.001
_refine_ls_shift/su_mean 0.000
_refine_ls_structure_factor_coef Fsqd
_refine_ls_weighting_details 'calc w=1/[\s^2^(Fo^2^)+(0.0400P)^2^+0.0000P] where P=(Fo^2^+2Fc^2^)/3'
_refine_ls_weighting_scheme calc
_refine_ls_wR_factor_gt 0.0954
_refine_ls_wR_factor_ref 0.1340
_reflns_number_gt 5941
_reflns_number_total 10478
_reflns_threshold_expression >2sigma(I)
_cod_data_source_file c1ce05299c.txt
_cod_data_source_block 6
_cod_original_sg_symbol_H-M P-1
_cod_database_code 7206304

loop_
_symmetry_equiv_pos_as_xyz
'x, y, z'
'-x, -y, -z'

loop_
_atom_site_label
_atom_site_type_symbol
_atom_site_fract_x
_atom_site_fract_y
_atom_site_fract_z
_atom_site_U_iso_or_equiv
_atom_site_adp_type
_atom_site_occupancy
_atom_site_symmetry_multiplicity
_atom_site_calc_flag
_atom_site_refinement_flags
_atom_site_disorder_assembly
_atom_site_disorder_group
Cd1 Cd 0.78580(5) 0.53785(3) 0.297528(16) 0.04027(15) Uani 1 1 d . . .
Cd2 Cd 0.14616(5) 0.44703(3) 0.214617(15) 0.03741(15) Uani 1 1 d . . .
C1 C 0.3606(7) 0.3497(5) 0.1522(2) 0.0368(15) Uani 1 1 d . . .
C2 C 0.4889(6) 0.3033(5) 0.1175(2) 0.0427(16) Uani 1 1 d . . .
H2A H 0.4467 0.2743 0.0908 0.051 Uiso 1 1 calc R . .
H2B H 0.5428 0.3626 0.1028 0.051 Uiso 1 1 calc R . .
C3 C 0.5999(7) 0.2145(4) 0.1414(2) 0.0372(15) Uani 1 1 d . . .
C4 C 0.7333(7) 0.1941(5) 0.1044(2) 0.0433(16) Uani 1 1 d . . .
H4A H 0.7766 0.2613 0.0952 0.052 Uiso 1 1 calc R . .
H4B H 0.7005 0.1705 0.0747 0.052 Uiso 1 1 calc R . .
C5 C 0.8522(7) 0.1065(5) 0.1268(2) 0.0467(17) Uani 1 1 d . . .
H5 H 0.9364 0.0940 0.1023 0.056 Uiso 1 1 calc R . .
C6 C 0.9064(7) 0.1448(5) 0.1726(2) 0.0439(16) Uani 1 1 d . . .
H6A H 0.9514 0.2114 0.1636 0.053 Uiso 1 1 calc R . .
H6B H 0.9816 0.0901 0.1867 0.053 Uiso 1 1 calc R . .
C7 C 0.7734(7) 0.1654(4) 0.2117(2) 0.0356(15) Uani 1 1 d . . .
C8 C 0.6539(6) 0.2501(4) 0.1885(2) 0.0345(14) Uani 1 1 d . . .
H8A H 0.6945 0.3187 0.1805 0.041 Uiso 1 1 calc R . .
H8B H 0.5696 0.2615 0.2125 0.041 Uiso 1 1 calc R . .
C9 C 0.5313(6) 0.1077(4) 0.1550(2) 0.0410(16) Uani 1 1 d . . .
H9A H 0.4982 0.0833 0.1255 0.049 Uiso 1 1 calc R . .
H9B H 0.4454 0.1195 0.1783 0.049 Uiso 1 1 calc R . .
C10 C 0.6483(7) 0.0204(5) 0.1782(2) 0.0439(16) Uani 1 1 d . . .
H10 H 0.6041 -0.0474 0.1874 0.053 Uiso 1 1 calc R . .
C11 C 0.7825(7) 0.0002(5) 0.1411(2) 0.0497(18) Uani 1 1 d . . .
H11A H 0.7510 -0.0257 0.1117 0.060 Uiso 1 1 calc R . .
H11B H 0.8559 -0.0551 0.1557 0.060 Uiso 1 1 calc R . .
C12 C 0.7026(7) 0.0592(4) 0.2245(2) 0.0414(16) Uani 1 1 d . . .
H12A H 0.7754 0.0034 0.2391 0.050 Uiso 1 1 calc R . .
H12B H 0.6191 0.0709 0.2488 0.050 Uiso 1 1 calc R . .
C13 C 0.8246(7) 0.1997(4) 0.2595(2) 0.0462(17) Uani 1 1 d . . .
H13A H 0.7561 0.1774 0.2868 0.055 Uiso 1 1 calc R . .
H13B H 0.9219 0.1603 0.2655 0.055 Uiso 1 1 calc R . .
C14 C 0.8346(8) 0.3201(5) 0.2598(2) 0.0400(16) Uani 1 1 d . . .
C15 C 0.5895(8) 0.6586(5) 0.3568(2) 0.0460(17) Uani 1 1 d . . .
C16 C 0.4716(7) 0.7370(5) 0.3836(2) 0.0516(18) Uani 1 1 d . . .
H16A H 0.4105 0.6946 0.4071 0.062 Uiso 1 1 calc R . .
H16B H 0.5221 0.7820 0.4020 0.062 Uiso 1 1 calc R . .
C17 C 0.3712(7) 0.8102(5) 0.3485(2) 0.0410(16) Uani 1 1 d . . .
C18 C 0.2837(7) 0.9010(5) 0.3771(2) 0.0511(18) Uani 1 1 d . . .
H18A H 0.2242 0.8689 0.4048 0.061 Uiso 1 1 calc R . .
H18B H 0.3530 0.9419 0.3903 0.061 Uiso 1 1 calc R . .
C19 C 0.1820(7) 0.9774(5) 0.3431(2) 0.0501(18) Uani 1 1 d . . .
H19 H 0.1268 1.0346 0.3618 0.060 Uiso 1 1 calc R . .
C20 C 0.2729(8) 1.0283(5) 0.2996(3) 0.061(2) Uani 1 1 d . . .
H20A H 0.3430 1.0706 0.3114 0.073 Uiso 1 1 calc R . .
H20B H 0.2074 1.0768 0.2783 0.073 Uiso 1 1 calc R . .
C21 C 0.3568(7) 0.9390(5) 0.2705(2) 0.0466(17) Uani 1 1 d . . .
H21 H 0.4159 0.9720 0.2424 0.056 Uiso 1 1 calc R . .
C22 C 0.4605(7) 0.8637(5) 0.3040(2) 0.0479(17) Uani 1 1 d . . .
H22A H 0.5318 0.9050 0.3159 0.057 Uiso 1 1 calc R . .
H22B H 0.5156 0.8078 0.2853 0.057 Uiso 1 1 calc R . .
C23 C 0.2583(6) 0.7470(4) 0.3288(2) 0.0377(15) Uani 1 1 d . . .
H23A H 0.3111 0.6886 0.3111 0.045 Uiso 1 1 calc R . .
H23B H 0.1991 0.7147 0.3565 0.045 Uiso 1 1 calc R . .
C24 C 0.1554(6) 0.8204(4) 0.2943(2) 0.0329(14) Uani 1 1 d . . .
C25 C 0.0730(7) 0.9106(5) 0.3239(2) 0.0475(17) Uani 1 1 d . . .
H25A H 0.0055 0.9580 0.3029 0.057 Uiso 1 1 calc R . .
H25B H 0.0140 0.8783 0.3516 0.057 Uiso 1 1 calc R . .
C26 C 0.2494(7) 0.8727(5) 0.2515(2) 0.0465(17) Uani 1 1 d . . .
H26A H 0.3046 0.8165 0.2330 0.056 Uiso 1 1 calc R . .
H26B H 0.1845 0.9192 0.2293 0.056 Uiso 1 1 calc R . .
C27 C 0.0399(7) 0.7575(5) 0.2766(2) 0.0519(18) Uani 1 1 d . . .
H27A H -0.0284 0.7396 0.3048 0.062 Uiso 1 1 calc R . .
H27B H -0.0172 0.8059 0.2528 0.062 Uiso 1 1 calc R . .
C28 C 0.0952(8) 0.6533(5) 0.2531(2) 0.0408(16) Uani 1 1 d . . .
C29 C 0.6010(7) 0.5920(5) 0.1945(2) 0.0438(16) Uani 1 1 d . . .
H29 H 0.5411 0.5366 0.2029 0.053 Uiso 1 1 calc R . .
C30 C 0.7538(8) 0.7053(5) 0.1961(2) 0.055(2) Uani 1 1 d . . .
H30 H 0.8237 0.7437 0.2073 0.066 Uiso 1 1 calc R . .
C31 C 0.5289(7) 0.6427(5) 0.1067(2) 0.0483(18) Uani 1 1 d . . .
H31A H 0.4580 0.5902 0.1144 0.058 Uiso 1 1 calc R . .
H31B H 0.6007 0.6166 0.0809 0.058 Uiso 1 1 calc R . .
C32 C 0.4481(7) 0.7508(5) 0.0880(2) 0.0395(15) Uani 1 1 d . . .
C33 C 0.3500(8) 0.8102(5) 0.1182(2) 0.0531(19) Uani 1 1 d . . .
H33 H 0.3318 0.7827 0.1510 0.064 Uiso 1 1 calc R . .
C34 C 0.2773(7) 0.9097(5) 0.1016(2) 0.0480(17) Uani 1 1 d . . .
H34 H 0.2116 0.9485 0.1232 0.058 Uiso 1 1 calc R . .
C35 C 0.3010(7) 0.9529(5) 0.0526(2) 0.0383(15) Uani 1 1 d . . .
C36 C 0.4004(7) 0.8924(5) 0.0218(2) 0.0469(17) Uani 1 1 d . . .
H36 H 0.4177 0.9190 -0.0112 0.056 Uiso 1 1 calc R . .
C37 C 0.4740(7) 0.7936(5) 0.0392(2) 0.0450(17) Uani 1 1 d . . .
H37 H 0.5417 0.7551 0.0181 0.054 Uiso 1 1 calc R . .
C38 C 0.2208(7) 1.0582(5) 0.0336(2) 0.0411(16) Uani 1 1 d . . .
C39 C 0.2007(7) 1.1480(5) 0.0600(2) 0.0428(16) Uani 1 1 d . . .
H39 H 0.2449 1.1451 0.0898 0.051 Uiso 1 1 calc R . .
C40 C 0.1151(7) 1.2426(5) 0.0424(2) 0.0462(17) Uani 1 1 d . . .
H40 H 0.1040 1.3028 0.0604 0.055 Uiso 1 1 calc R . .
C41 C 0.0451(7) 1.2487(5) -0.0021(2) 0.0469(17) Uani 1 1 d . . .
C42 C 0.0704(8) 1.1604(5) -0.0290(2) 0.061(2) Uani 1 1 d . . .
H42 H 0.0293 1.1636 -0.0595 0.074 Uiso 1 1 calc R . .
C43 C 0.1567(8) 1.0667(5) -0.0113(2) 0.059(2) Uani 1 1 d . . .
H43 H 0.1721 1.0077 -0.0301 0.070 Uiso 1 1 calc R . .
C44 C -0.0660(8) 1.3471(5) -0.0177(2) 0.0561(19) Uani 1 1 d . . .
H44A H -0.1635 1.3232 -0.0186 0.067 Uiso 1 1 calc R . .
H44B H -0.0736 1.3982 0.0071 0.067 Uiso 1 1 calc R . .
C45 C -0.0945(7) 1.4084(5) -0.1082(2) 0.0492(18) Uani 1 1 d . . .
H45 H -0.1748 1.3714 -0.1122 0.059 Uiso 1 1 calc R . .
C46 C 0.0758(7) 1.5071(5) -0.1196(2) 0.0456(17) Uani 1 1 d . . .
H46 H 0.1384 1.5557 -0.1353 0.055 Uiso 1 1 calc R . .
C47 C 1.0225(8) 0.4952(5) 0.3892(2) 0.0493(18) Uani 1 1 d . . .
H47 H 1.0824 0.5439 0.3719 0.059 Uiso 1 1 calc R . .
C48 C 0.8579(7) 0.3943(5) 0.4054(2) 0.0509(18) Uani 1 1 d . . .
H48 H 0.7784 0.3549 0.4034 0.061 Uiso 1 1 calc R . .
C49 C 0.9084(8) 0.3327(5) 0.4940(2) 0.0560(19) Uani 1 1 d . . .
H49A H 0.8115 0.3066 0.4962 0.067 Uiso 1 1 calc R . .
H49B H 0.9064 0.3833 0.5188 0.067 Uiso 1 1 calc R . .
C50 C 1.0245(7) 0.2379(5) 0.5058(2) 0.0466(17) Uani 1 1 d . . .
C51 C 1.0584(8) 0.1550(5) 0.4755(2) 0.058(2) Uani 1 1 d . . .
H51 H 1.0155 0.1615 0.4452 0.069 Uiso 1 1 calc R . .
C52 C 1.1525(8) 0.0640(5) 0.4885(2) 0.059(2) Uani 1 1 d . . .
H52 H 1.1734 0.0097 0.4671 0.071 Uiso 1 1 calc R . .
C53 C 1.2176(7) 0.0520(5) 0.5336(2) 0.0448(17) Uani 1 1 d . . .
C54 C 1.1889(7) 0.1368(5) 0.5631(2) 0.0501(18) Uani 1 1 d . . .
H54 H 1.2343 0.1320 0.5928 0.060 Uiso 1 1 calc R . .
C55 C 1.0939(8) 0.2284(5) 0.5491(2) 0.0544(19) Uani 1 1 d . . .
H55 H 1.0767 0.2847 0.5694 0.065 Uiso 1 1 calc R . .
C56 C 1.3133(7) -0.0501(5) 0.5494(2) 0.0467(17) Uani 1 1 d . . .
C57 C 1.4017(8) -0.1109(5) 0.5158(2) 0.056(2) Uani 1 1 d . . .
H57 H 1.4014 -0.0867 0.4822 0.068 Uiso 1 1 calc R . .
C58 C 1.4904(8) -0.2066(5) 0.5304(2) 0.0557(19) Uani 1 1 d . . .
H58 H 1.5488 -0.2448 0.5068 0.067 Uiso 1 1 calc R . .
C59 C 1.4918(7) -0.2452(5) 0.5805(2) 0.0451(17) Uani 1 1 d . . .
C60 C 1.4064(8) -0.1852(6) 0.6137(2) 0.068(2) Uani 1 1 d . . .
H60 H 1.4084 -0.2088 0.6473 0.082 Uiso 1 1 calc R . .
C61 C 1.3158(8) -0.0891(6) 0.5989(2) 0.065(2) Uani 1 1 d . . .
H61 H 1.2570 -0.0514 0.6225 0.078 Uiso 1 1 calc R . .
C62 C 1.5886(7) -0.3500(5) 0.5968(2) 0.0524(19) Uani 1 1 d . . .
H62A H 1.5262 -0.4083 0.6041 0.063 Uiso 1 1 calc R . .
H62B H 1.6605 -0.3691 0.5698 0.063 Uiso 1 1 calc R . .
C63 C 1.6626(7) -0.3961(5) 0.6844(2) 0.0462(17) Uani 1 1 d . . .
H63 H 1.6005 -0.4495 0.6944 0.055 Uiso 1 1 calc R . .
C64 C 1.8231(7) -0.2892(4) 0.6817(2) 0.0421(16) Uani 1 1 d . . .
H64 H 1.8974 -0.2526 0.6915 0.050 Uiso 1 1 calc R . .
N1 N 0.6925(6) 0.6224(4) 0.22401(18) 0.0460(14) Uani 1 1 d . . .
N2 N 0.6063(6) 0.6516(4) 0.15104(18) 0.0418(13) Uani 1 1 d . . .
N3 N 0.7032(7) 0.7252(4) 0.1513(2) 0.0628(17) Uani 1 1 d . . .
N4 N -0.0330(6) 1.4730(4) -0.14286(18) 0.0433(13) Uani 1 1 d . . .
N5 N -0.0255(6) 1.4030(4) -0.06608(18) 0.0436(14) Uani 1 1 d . . .
N6 N 0.0872(6) 1.4667(4) -0.07322(19) 0.0520(15) Uani 1 1 d . . .
N7 N 0.9091(6) 0.4601(4) 0.36882(18) 0.0469(14) Uani 1 1 d . . .
N8 N 0.9326(6) 0.3907(4) 0.44517(18) 0.0448(14) Uani 1 1 d . . .
N9 N 1.0422(6) 0.4555(4) 0.43507(19) 0.0501(15) Uani 1 1 d . . .
N10 N 1.7575(6) -0.3654(4) 0.71221(18) 0.0443(14) Uani 1 1 d . . .
N11 N 1.6675(6) -0.3405(4) 0.64037(18) 0.0412(13) Uani 1 1 d . . .
N12 N 1.7733(6) -0.2713(4) 0.6375(2) 0.0506(15) Uani 1 1 d . . .
O1 O 0.2528(5) 0.2991(3) 0.16403(17) 0.0567(13) Uani 1 1 d . . .
O2 O 0.3718(5) 0.4390(3) 0.16826(16) 0.0495(11) Uani 1 1 d . . .
O3 O 0.7383(6) 0.3697(3) 0.28755(17) 0.0605(13) Uani 1 1 d . . .
O4 O 0.9325(6) 0.3626(4) 0.23391(18) 0.0701(15) Uani 1 1 d . . .
O5 O 0.5526(5) 0.5705(3) 0.34599(17) 0.0591(13) Uani 1 1 d . . .
O6 O 0.7152(5) 0.6872(3) 0.34407(18) 0.0612(14) Uani 1 1 d . . .
O7 O 0.2053(6) 0.6409(4) 0.22416(19) 0.0681(15) Uani 1 1 d . . .
O8 O 0.0164(5) 0.5744(3) 0.26467(15) 0.0502(12) Uani 1 1 d . . .

loop_
_atom_site_aniso_label
_atom_site_aniso_U_11
_atom_site_aniso_U_22
_atom_site_aniso_U_33
_atom_site_aniso_U_23
_atom_site_aniso_U_13
_atom_site_aniso_U_12
Cd1 0.0429(3) 0.0369(3) 0.0389(3) 0.0009(2) -0.0099(2) 0.0038(2)
Cd2 0.0401(3) 0.0380(3) 0.0329(3) 0.0015(2) -0.0094(2) 0.0000(2)
C1 0.030(4) 0.043(4) 0.036(4) 0.003(3) -0.011(3) 0.001(3)
C2 0.036(4) 0.055(4) 0.034(4) 0.005(3) -0.004(3) 0.000(3)
C3 0.045(4) 0.033(3) 0.034(3) -0.004(3) -0.005(3) -0.005(3)
C4 0.049(4) 0.050(4) 0.032(4) -0.007(3) 0.004(3) -0.010(3)
C5 0.043(4) 0.048(4) 0.048(4) -0.012(3) 0.017(3) -0.008(3)
C6 0.035(4) 0.039(4) 0.056(4) -0.004(3) 0.001(3) -0.002(3)
C7 0.042(4) 0.027(3) 0.037(3) -0.006(3) 0.003(3) -0.004(3)
C8 0.036(4) 0.026(3) 0.041(4) -0.003(3) 0.001(3) -0.003(3)
C9 0.037(4) 0.048(4) 0.040(4) -0.007(3) 0.003(3) -0.011(3)
C10 0.051(4) 0.031(3) 0.051(4) -0.012(3) 0.008(3) -0.011(3)
C11 0.054(5) 0.039(4) 0.058(4) -0.017(3) -0.002(4) -0.001(3)
C12 0.046(4) 0.032(3) 0.045(4) -0.001(3) 0.002(3) -0.005(3)
C13 0.060(5) 0.032(3) 0.044(4) 0.004(3) -0.010(3) -0.001(3)
C14 0.044(5) 0.039(4) 0.039(4) -0.006(3) -0.019(4) 0.000(3)
C15 0.049(5) 0.051(4) 0.037(4) -0.006(3) -0.014(4) 0.006(4)
C16 0.056(5) 0.059(4) 0.040(4) -0.013(3) -0.009(4) 0.005(4)
C17 0.044(4) 0.036(4) 0.042(4) -0.008(3) -0.003(3) 0.003(3)
C18 0.048(5) 0.054(4) 0.054(4) -0.024(3) -0.004(4) -0.001(3)
C19 0.056(5) 0.035(4) 0.060(5) -0.021(3) -0.007(4) 0.008(3)
C20 0.061(5) 0.036(4) 0.085(6) -0.005(4) -0.009(4) -0.008(4)
C21 0.044(4) 0.041(4) 0.052(4) 0.006(3) 0.008(3) -0.011(3)
C22 0.045(4) 0.040(4) 0.061(4) -0.015(3) 0.001(4) -0.013(3)
C23 0.036(4) 0.032(3) 0.044(4) -0.006(3) 0.001(3) 0.000(3)
C24 0.033(4) 0.027(3) 0.038(3) -0.005(3) -0.001(3) -0.002(3)
C25 0.043(4) 0.039(4) 0.057(4) -0.009(3) -0.004(4) 0.009(3)
C26 0.051(5) 0.047(4) 0.040(4) 0.003(3) -0.002(3) -0.005(3)
C27 0.041(4) 0.044(4) 0.072(5) -0.010(3) -0.005(4) -0.006(3)
C28 0.046(5) 0.034(4) 0.045(4) -0.006(3) -0.015(4) -0.005(3)
C29 0.049(5) 0.042(4) 0.042(4) -0.001(3) -0.016(3) -0.007(3)
C30 0.060(5) 0.041(4) 0.066(5) 0.012(4) -0.034(4) -0.013(4)
C31 0.056(5) 0.051(4) 0.039(4) 0.003(3) -0.021(4) -0.005(3)
C32 0.041(4) 0.041(4) 0.038(4) -0.002(3) -0.011(3) -0.005(3)
C33 0.069(5) 0.055(4) 0.032(4) 0.008(3) -0.010(4) -0.003(4)
C34 0.055(5) 0.050(4) 0.035(4) 0.003(3) -0.002(3) 0.006(3)
C35 0.044(4) 0.041(4) 0.029(3) 0.002(3) -0.009(3) -0.001(3)
C36 0.053(5) 0.052(4) 0.033(4) 0.005(3) -0.003(3) -0.003(3)
C37 0.047(4) 0.044(4) 0.042(4) -0.004(3) -0.005(3) 0.003(3)
C38 0.041(4) 0.049(4) 0.032(4) 0.007(3) -0.009(3) -0.004(3)
C39 0.047(4) 0.047(4) 0.032(4) 0.008(3) -0.010(3) -0.003(3)
C40 0.055(5) 0.047(4) 0.037(4) -0.006(3) -0.002(3) -0.005(3)
C41 0.053(5) 0.047(4) 0.036(4) 0.012(3) -0.002(3) -0.001(3)
C42 0.089(6) 0.057(5) 0.036(4) -0.004(3) -0.025(4) 0.009(4)
C43 0.094(6) 0.044(4) 0.036(4) -0.006(3) -0.018(4) 0.009(4)
C44 0.061(5) 0.058(4) 0.040(4) 0.014(3) 0.003(4) 0.010(4)
C45 0.046(5) 0.046(4) 0.055(4) 0.014(3) -0.020(4) -0.004(3)
C46 0.054(5) 0.038(4) 0.045(4) 0.002(3) -0.008(4) -0.006(3)
C47 0.054(5) 0.038(4) 0.056(5) 0.000(3) -0.004(4) -0.008(3)
C48 0.043(5) 0.052(4) 0.056(4) 0.003(4) -0.006(4) -0.006(3)
C49 0.062(5) 0.063(5) 0.038(4) 0.009(3) -0.003(4) -0.001(4)
C50 0.053(5) 0.049(4) 0.034(4) 0.011(3) -0.006(3) -0.002(3)
C51 0.078(6) 0.058(5) 0.034(4) 0.002(3) -0.020(4) 0.008(4)
C52 0.090(6) 0.050(4) 0.034(4) -0.001(3) -0.023(4) 0.012(4)
C53 0.044(4) 0.050(4) 0.036(4) 0.013(3) -0.005(3) -0.001(3)
C54 0.049(5) 0.071(5) 0.029(4) 0.002(3) -0.005(3) -0.004(4)
C55 0.073(5) 0.050(4) 0.040(4) -0.006(3) -0.006(4) -0.002(4)
C56 0.049(5) 0.061(4) 0.027(4) 0.009(3) -0.007(3) -0.002(4)
C57 0.078(6) 0.056(4) 0.030(4) 0.011(3) -0.009(4) 0.004(4)
C58 0.074(6) 0.056(4) 0.034(4) -0.001(3) -0.004(4) 0.003(4)
C59 0.039(4) 0.056(4) 0.039(4) 0.005(3) -0.015(3) -0.002(3)
C60 0.066(6) 0.094(6) 0.033(4) 0.021(4) -0.006(4) 0.013(5)
C61 0.063(5) 0.080(5) 0.041(4) 0.008(4) 0.005(4) 0.019(4)
C62 0.060(5) 0.048(4) 0.049(4) 0.004(3) -0.019(4) -0.006(4)
C63 0.046(5) 0.055(4) 0.034(4) 0.015(3) -0.010(3) -0.004(3)
C64 0.048(4) 0.032(4) 0.048(4) -0.004(3) -0.019(4) 0.001(3)
N1 0.053(4) 0.038(3) 0.046(3) 0.002(3) -0.016(3) 0.001(3)
N2 0.049(4) 0.033(3) 0.044(3) 0.004(2) -0.014(3) -0.007(3)
N3 0.071(5) 0.052(4) 0.068(4) 0.011(3) -0.028(4) -0.018(3)
N4 0.049(4) 0.040(3) 0.040(3) 0.006(2) -0.012(3) -0.003(3)
N5 0.049(4) 0.045(3) 0.033(3) 0.009(2) -0.008(3) 0.000(3)
N6 0.059(4) 0.061(4) 0.040(3) -0.001(3) -0.015(3) -0.017(3)
N7 0.048(4) 0.046(3) 0.044(3) 0.005(3) -0.015(3) 0.005(3)
N8 0.049(4) 0.045(3) 0.039(3) 0.001(2) -0.017(3) 0.004(3)
N9 0.060(4) 0.051(3) 0.041(3) -0.004(3) -0.016(3) -0.007(3)
N10 0.044(4) 0.045(3) 0.041(3) 0.007(3) -0.015(3) 0.004(3)
N11 0.039(3) 0.043(3) 0.040(3) 0.006(2) -0.016(3) 0.001(3)
N12 0.055(4) 0.041(3) 0.056(4) 0.007(3) -0.020(3) -0.006(3)
O1 0.043(3) 0.053(3) 0.076(3) -0.016(2) 0.006(3) -0.011(2)
O2 0.042(3) 0.043(3) 0.063(3) -0.011(2) -0.003(2) -0.002(2)
O3 0.076(4) 0.045(3) 0.061(3) -0.011(2) -0.007(3) -0.003(3)
O4 0.058(4) 0.083(4) 0.074(4) 0.008(3) -0.007(3) -0.037(3)
O5 0.060(3) 0.034(3) 0.082(4) -0.010(2) -0.005(3) -0.001(2)
O6 0.046(3) 0.051(3) 0.088(4) -0.021(3) -0.007(3) 0.004(3)
O7 0.059(4) 0.063(3) 0.086(4) -0.031(3) 0.026(3) -0.021(3)
O8 0.053(3) 0.040(3) 0.058(3) -0.006(2) -0.007(2) -0.004(2)

loop_
_atom_type_symbol
_atom_type_description
_atom_type_scat_dispersion_real
_atom_type_scat_dispersion_imag
_atom_type_scat_source
C C 0.0033 0.0016 'International Tables Vol C Tables 4.2.6.8 and 6.1.1.4'
H H 0.0000 0.0000 'International Tables Vol C Tables 4.2.6.8 and 6.1.1.4'
Cd Cd -0.8075 1.2024 'International Tables Vol C Tables 4.2.6.8 and 6.1.1.4'
N N 0.0061 0.0033 'International Tables Vol C Tables 4.2.6.8 and 6.1.1.4'
O O 0.0106 0.0060 'International Tables Vol C Tables 4.2.6.8 and 6.1.1.4'

loop_
_geom_angle_atom_site_label_1
_geom_angle_atom_site_label_2
_geom_angle_atom_site_label_3
_geom_angle
_geom_angle_site_symmetry_1
_geom_angle_site_symmetry_3
_geom_angle_publ_flag
O3 Cd1 O8 113.27(16) . 1_655 ?
O3 Cd1 N1 96.81(17) . . ?
O8 Cd1 N1 87.24(17) 1_655 . ?
O3 Cd1 O6 143.97(19) . . ?
O8 Cd1 O6 100.88(16) 1_655 . ?
N1 Cd1 O6 95.90(17) . . ?
O3 Cd1 N7 87.07(17) . . ?
O8 Cd1 N7 85.75(17) 1_655 . ?
N1 Cd1 N7 172.9(2) . . ?
O6 Cd1 N7 84.26(17) . . ?
O3 Cd1 O5 90.68(17) . . ?
O8 Cd1 O5 155.65(15) 1_655 . ?
N1 Cd1 O5 94.48(17) . . ?
O6 Cd1 O5 54.77(15) . . ?
N7 Cd1 O5 91.42(17) . . ?
O2 Cd2 O4 144.26(17) . 1_455 ?
O2 Cd2 N10 95.85(17) . 2_756 ?
O4 Cd2 N10 89.99(17) 1_455 2_756 ?
O2 Cd2 O8 133.65(15) . . ?
O4 Cd2 O8 81.94(17) 1_455 . ?
N10 Cd2 O8 84.71(16) 2_756 . ?
O2 Cd2 N4 87.81(17) . 2_575 ?
O4 Cd2 N4 86.35(17) 1_455 2_575 ?
N10 Cd2 N4 176.16(19) 2_756 2_575 ?
O8 Cd2 N4 93.62(16) . 2_575 ?
O2 Cd2 O1 54.19(14) . . ?
O4 Cd2 O1 90.20(17) 1_455 . ?
N10 Cd2 O1 95.44(16) 2_756 . ?
O8 Cd2 O1 172.14(15) . . ?
N4 Cd2 O1 85.75(16) 2_575 . ?
O2 Cd2 O7 82.20(15) . . ?
O4 Cd2 O7 132.22(17) 1_455 . ?
N10 Cd2 O7 96.46(17) 2_756 . ?
O8 Cd2 O7 51.90(15) . . ?
N4 Cd2 O7 85.17(17) 2_575 . ?
O1 Cd2 O7 135.70(15) . . ?
O1 C1 O2 122.4(6) . . ?
O1 C1 C2 120.1(6) . . ?
O2 C1 C2 117.4(6) . . ?
C3 C2 C1 115.7(5) . . ?
C3 C2 H2A 108.4 . . ?
C1 C2 H2A 108.4 . . ?
C3 C2 H2B 108.4 . . ?
C1 C2 H2B 108.4 . . ?
H2A C2 H2B 107.4 . . ?
C4 C3 C2 108.2(5) . . ?
C4 C3 C8 108.9(5) . . ?
C2 C3 C8 110.8(4) . . ?
C4 C3 C9 108.7(5) . . ?
C2 C3 C9 111.6(5) . . ?
C8 C3 C9 108.6(4) . . ?
C3 C4 C5 110.9(5) . . ?
C3 C4 H4A 109.5 . . ?
C5 C4 H4A 109.5 . . ?
C3 C4 H4B 109.5 . . ?
C5 C4 H4B 109.5 . . ?
H4A C4 H4B 108.1 . . ?
C6 C5 C11 109.6(5) . . ?
C6 C5 C4 109.5(5) . . ?
C11 C5 C4 109.1(5) . . ?
C6 C5 H5 109.6 . . ?
C11 C5 H5 109.6 . . ?
C4 C5 H5 109.6 . . ?
C5 C6 C7 110.0(5) . . ?
C5 C6 H6A 109.7 . . ?
C7 C6 H6A 109.7 . . ?
C5 C6 H6B 109.7 . . ?
C7 C6 H6B 109.7 . . ?
H6A C6 H6B 108.2 . . ?
C13 C7 C8 112.1(4) . . ?
C13 C7 C12 108.4(5) . . ?
C8 C7 C12 107.0(5) . . ?
C13 C7 C6 111.6(5) . . ?
C8 C7 C6 109.0(4) . . ?
C12 C7 C6 108.5(5) . . ?
C7 C8 C3 112.1(4) . . ?
C7 C8 H8A 109.2 . . ?
C3 C8 H8A 109.2 . . ?
C7 C8 H8B 109.2 . . ?
C3 C8 H8B 109.2 . . ?
H8A C8 H8B 107.9 . . ?
C3 C9 C10 109.6(5) . . ?
C3 C9 H9A 109.8 . . ?
C10 C9 H9A 109.8 . . ?
C3 C9 H9B 109.8 . . ?
C10 C9 H9B 109.8 . . ?
H9A C9 H9B 108.2 . . ?
C11 C10 C12 108.3(5) . . ?
C11 C10 C9 109.8(5) . . ?
C12 C10 C9 110.0(5) . . ?
C11 C10 H10 109.6 . . ?
C12 C10 H10 109.6 . . ?
C9 C10 H10 109.6 . . ?
C10 C11 C5 109.6(5) . . ?
C10 C11 H11A 109.7 . . ?
C5 C11 H11A 109.7 . . ?
C10 C11 H11B 109.7 . . ?
C5 C11 H11B 109.7 . . ?
H11A C11 H11B 108.2 . . ?
C10 C12 C7 111.1(5) . . ?
C10 C12 H12A 109.4 . . ?
C7 C12 H12A 109.4 . . ?
C10 C12 H12B 109.4 . . ?
C7 C12 H12B 109.4 . . ?
H12A C12 H12B 108.0 . . ?
C14 C13 C7 115.7(5) . . ?
C14 C13 H13A 108.4 . . ?
C7 C13 H13A 108.4 . . ?
C14 C13 H13B 108.4 . . ?
C7 C13 H13B 108.4 . . ?
H13A C13 H13B 107.4 . . ?
O4 C14 O3 124.4(6) . . ?
O4 C14 C13 120.0(6) . . ?
O3 C14 C13 115.6(6) . . ?
O6 C15 O5 122.0(6) . . ?
O6 C15 C16 119.2(6) . . ?
O5 C15 C16 118.6(7) . . ?
C17 C16 C15 113.3(5) . . ?
C17 C16 H16A 108.9 . . ?
C15 C16 H16A 108.9 . . ?
C17 C16 H16B 108.9 . . ?
C15 C16 H16B 108.9 . . ?
H16A C16 H16B 107.7 . . ?
C16 C17 C23 111.3(5) . . ?
C16 C17 C22 112.1(5) . . ?
C23 C17 C22 108.5(5) . . ?
C16 C17 C18 108.6(5) . . ?
C23 C17 C18 107.9(5) . . ?
C22 C17 C18 108.2(5) . . ?
C19 C18 C17 110.5(5) . . ?
C19 C18 H18A 109.5 . . ?
C17 C18 H18A 109.5 . . ?
C19 C18 H18B 109.5 . . ?
C17 C18 H18B 109.5 . . ?
H18A C18 H18B 108.1 . . ?
C20 C19 C18 110.4(6) . . ?
C20 C19 C25 109.2(5) . . ?
C18 C19 C25 108.0(5) . . ?
C20 C19 H19 109.7 . . ?
C18 C19 H19 109.7 . . ?
C25 C19 H19 109.7 . . ?
C19 C20 C21 109.4(5) . . ?
C19 C20 H20A 109.8 . . ?
C21 C20 H20A 109.8 . . ?
C19 C20 H20B 109.8 . . ?
C21 C20 H20B 109.8 . . ?
H20A C20 H20B 108.2 . . ?
C26 C21 C20 110.6(5) . . ?
C26 C21 C22 108.6(5) . . ?
C20 C21 C22 109.6(5) . . ?
C26 C21 H21 109.3 . . ?
C20 C21 H21 109.3 . . ?
C22 C21 H21 109.3 . . ?
C21 C22 C17 110.7(5) . . ?
C21 C22 H22A 109.5 . . ?
C17 C22 H22A 109.5 . . ?
C21 C22 H22B 109.5 . . ?
C17 C22 H22B 109.5 . . ?
H22A C22 H22B 108.1 . . ?
C24 C23 C17 111.5(4) . . ?
C24 C23 H23A 109.3 . . ?
C17 C23 H23A 109.3 . . ?
C24 C23 H23B 109.3 . . ?
C17 C23 H23B 109.3 . . ?
H23A C23 H23B 108.0 . . ?
C27 C24 C23 111.0(4) . . ?
C27 C24 C26 112.4(5) . . ?
C23 C24 C26 109.1(5) . . ?
C27 C24 C25 108.1(5) . . ?
C23 C24 C25 107.7(5) . . ?
C26 C24 C25 108.5(5) . . ?
C19 C25 C24 111.3(5) . . ?
C19 C25 H25A 109.4 . . ?
C24 C25 H25A 109.4 . . ?
C19 C25 H25B 109.4 . . ?
C24 C25 H25B 109.4 . . ?
H25A C25 H25B 108.0 . . ?
C21 C26 C24 110.7(5) . . ?
C21 C26 H26A 109.5 . . ?
C24 C26 H26A 109.5 . . ?
C21 C26 H26B 109.5 . . ?
C24 C26 H26B 109.5 . . ?
H26A C26 H26B 108.1 . . ?
C28 C27 C24 117.8(5) . . ?
C28 C27 H27A 107.8 . . ?
C24 C27 H27A 107.8 . . ?
C28 C27 H27B 107.8 . . ?
C24 C27 H27B 107.8 . . ?
H27A C27 H27B 107.2 . . ?
O7 C28 O8 119.3(6) . . ?
O7 C28 C27 125.0(6) . . ?
O8 C28 C27 115.6(6) . . ?
N1 C29 N2 110.4(5) . . ?
N1 C29 H29 124.8 . . ?
N2 C29 H29 124.8 . . ?
N3 C30 N1 112.8(6) . . ?
N3 C30 H30 123.6 . . ?
N1 C30 H30 123.6 . . ?
N2 C31 C32 111.2(5) . . ?
N2 C31 H31A 109.4 . . ?
C32 C31 H31A 109.4 . . ?
N2 C31 H31B 109.4 . . ?
C32 C31 H31B 109.4 . . ?
H31A C31 H31B 108.0 . . ?
C33 C32 C37 118.1(6) . . ?
C33 C32 C31 121.5(5) . . ?
C37 C32 C31 120.4(6) . . ?
C32 C33 C34 121.8(6) . . ?
C32 C33 H33 119.1 . . ?
C34 C33 H33 119.1 . . ?
C33 C34 C35 120.6(6) . . ?
C33 C34 H34 119.7 . . ?
C35 C34 H34 119.7 . . ?
C36 C35 C34 117.7(6) . . ?
C36 C35 C38 120.8(5) . . ?
C34 C35 C38 121.5(6) . . ?
C37 C36 C35 121.0(6) . . ?
C37 C36 H36 119.5 . . ?
C35 C36 H36 119.5 . . ?
C36 C37 C32 120.8(6) . . ?
C36 C37 H37 119.6 . . ?
C32 C37 H37 119.6 . . ?
C39 C38 C43 118.0(6) . . ?
C39 C38 C35 122.6(5) . . ?
C43 C38 C35 119.4(6) . . ?
C38 C39 C40 120.6(5) . . ?
C38 C39 H39 119.7 . . ?
C40 C39 H39 119.7 . . ?
C39 C40 C41 121.0(6) . . ?
C39 C40 H40 119.5 . . ?
C41 C40 H40 119.5 . . ?
C42 C41 C40 118.0(6) . . ?
C42 C41 C44 121.2(6) . . ?
C40 C41 C44 120.7(6) . . ?
C41 C42 C43 120.5(6) . . ?
C41 C42 H42 119.7 . . ?
C43 C42 H42 119.7 . . ?
C38 C43 C42 121.9(6) . . ?
C38 C43 H43 119.1 . . ?
C42 C43 H43 119.1 . . ?
N5 C44 C41 113.7(5) . . ?
N5 C44 H44A 108.8 . . ?
C41 C44 H44A 108.8 . . ?
N5 C44 H44B 108.8 . . ?
C41 C44 H44B 108.8 . . ?
H44A C44 H44B 107.7 . . ?
N4 C45 N5 110.6(6) . . ?
N4 C45 H45 124.7 . . ?
N5 C45 H45 124.7 . . ?
N6 C46 N4 115.3(6) . . ?
N6 C46 H46 122.3 . . ?
N4 C46 H46 122.3 . . ?
N9 C47 N7 115.0(6) . . ?
N9 C47 H47 122.5 . . ?
N7 C47 H47 122.5 . . ?
N7 C48 N8 111.9(6) . . ?
N7 C48 H48 124.1 . . ?
N8 C48 H48 124.1 . . ?
N8 C49 C50 114.2(5) . . ?
N8 C49 H49A 108.7 . . ?
C50 C49 H49A 108.7 . . ?
N8 C49 H49B 108.7 . . ?
C50 C49 H49B 108.7 . . ?
H49A C49 H49B 107.6 . . ?
C55 C50 C51 117.7(6) . . ?
C55 C50 C49 120.1(6) . . ?
C51 C50 C49 122.1(6) . . ?
C52 C51 C50 122.1(6) . . ?
C52 C51 H51 118.9 . . ?
C50 C51 H51 118.9 . . ?
C51 C52 C53 120.1(6) . . ?
C51 C52 H52 119.9 . . ?
C53 C52 H52 119.9 . . ?
C54 C53 C52 117.9(6) . . ?
C54 C53 C56 121.6(6) . . ?
C52 C53 C56 120.5(6) . . ?
C55 C54 C53 120.9(6) . . ?
C55 C54 H54 119.6 . . ?
C53 C54 H54 119.6 . . ?
C50 C55 C54 121.1(6) . . ?
C50 C55 H55 119.4 . . ?
C54 C55 H55 119.4 . . ?
C61 C56 C57 117.1(6) . . ?
C61 C56 C53 120.6(6) . . ?
C57 C56 C53 122.3(5) . . ?
C58 C57 C56 122.5(6) . . ?
C58 C57 H57 118.8 . . ?
C56 C57 H57 118.8 . . ?
C57 C58 C59 119.9(6) . . ?
C57 C58 H58 120.1 . . ?
C59 C58 H58 120.1 . . ?
C60 C59 C58 117.9(6) . . ?
C60 C59 C62 121.8(6) . . ?
C58 C59 C62 120.2(6) . . ?
C59 C60 C61 122.1(6) . . ?
C59 C60 H60 118.9 . . ?
C61 C60 H60 118.9 . . ?
C56 C61 C60 120.5(7) . . ?
C56 C61 H61 119.7 . . ?
C60 C61 H61 119.7 . . ?
N11 C62 C59 112.3(5) . . ?
N11 C62 H62A 109.1 . . ?
C59 C62 H62A 109.1 . . ?
N11 C62 H62B 109.1 . . ?
C59 C62 H62B 109.1 . . ?
H62A C62 H62B 107.9 . . ?
N10 C63 N11 110.3(6) . . ?
N10 C63 H63 124.9 . . ?
N11 C63 H63 124.9 . . ?
N12 C64 N10 114.4(6) . . ?
N12 C64 H64 122.8 . . ?
N10 C64 H64 122.8 . . ?
C29 N1 C30 103.6(5) . . ?
C29 N1 Cd1 131.3(4) . . ?
C30 N1 Cd1 123.5(4) . . ?
C29 N2 N3 109.7(5) . . ?
C29 N2 C31 129.0(5) . . ?
N3 N2 C31 121.3(5) . . ?
C30 N3 N2 103.6(5) . . ?
C45 N4 C46 102.8(5) . . ?
C45 N4 Cd2 124.9(4) . 2_575 ?
C46 N4 Cd2 128.8(4) . 2_575 ?
C45 N5 N6 109.3(5) . . ?
C45 N5 C44 128.1(6) . . ?
N6 N5 C44 122.5(5) . . ?
C46 N6 N5 102.0(5) . . ?
C48 N7 C47 101.7(5) . . ?
C48 N7 Cd1 127.3(5) . . ?
C47 N7 Cd1 128.3(4) . . ?
C48 N8 N9 108.7(5) . . ?
C48 N8 C49 129.7(6) . . ?
N9 N8 C49 121.6(5) . . ?
C47 N9 N8 102.7(5) . . ?
C63 N10 C64 103.2(5) . . ?
C63 N10 Cd2 131.0(4) . 2_756 ?
C64 N10 Cd2 123.5(4) . 2_756 ?
C63 N11 N12 109.9(5) . . ?
C63 N11 C62 130.0(6) . . ?
N12 N11 C62 119.9(5) . . ?
C64 N12 N11 102.2(5) . . ?
C1 O1 Cd2 88.3(4) . . ?
C1 O2 Cd2 95.1(4) . . ?
C14 O3 Cd1 113.5(4) . . ?
C14 O4 Cd2 158.3(4) . 1_655 ?
C15 O5 Cd1 90.0(4) . . ?
C15 O6 Cd1 92.9(4) . . ?
C28 O7 Cd2 89.4(4) . . ?
C28 O8 Cd1 141.9(4) . 1_455 ?
C28 O8 Cd2 99.3(4) . . ?
Cd1 O8 Cd2 116.23(17) 1_455 . ?

loop_
_geom_bond_atom_site_label_1
_geom_bond_atom_site_label_2
_geom_bond_distance
_geom_bond_site_symmetry_2
_geom_bond_publ_flag
Cd1 O3 2.240(4) . ?
Cd1 O8 2.286(5) 1_655 ?
Cd1 N1 2.327(5) . ?
Cd1 O6 2.355(4) . ?
Cd1 N7 2.369(5) . ?
Cd1 O5 2.411(5) . ?
Cd2 O2 2.311(4) . ?
Cd2 O4 2.317(5) 1_455 ?
Cd2 N10 2.318(4) 2_756 ?
Cd2 O8 2.342(4) . ?
Cd2 N4 2.344(4) 2_575 ?
Cd2 O1 2.470(4) . ?
Cd2 O7 2.584(4) . ?
C1 O1 1.233(7) . ?
C1 O2 1.257(7) . ?
C1 C2 1.531(8) . ?
C2 C3 1.524(7) . ?
C2 H2A 0.9700 . ?
C2 H2B 0.9700 . ?
C3 C4 1.522(8) . ?
C3 C8 1.536(7) . ?
C3 C9 1.537(7) . ?
C4 C5 1.544(8) . ?
C4 H4A 0.9700 . ?
C4 H4B 0.9700 . ?
C5 C6 1.520(8) . ?
C5 C11 1.539(8) . ?
C5 H5 0.9800 . ?
C6 C7 1.556(8) . ?
C6 H6A 0.9700 . ?
C6 H6B 0.9700 . ?
C7 C13 1.534(7) . ?
C7 C8 1.535(7) . ?
C7 C12 1.538(7) . ?
C8 H8A 0.9700 . ?
C8 H8B 0.9700 . ?
C9 C10 1.540(7) . ?
C9 H9A 0.9700 . ?
C9 H9B 0.9700 . ?
C10 C11 1.530(8) . ?
C10 C12 1.536(8) . ?
C10 H10 0.9800 . ?
C11 H11A 0.9700 . ?
C11 H11B 0.9700 . ?
C12 H12A 0.9700 . ?
C12 H12B 0.9700 . ?
C13 C14 1.516(8) . ?
C13 H13A 0.9700 . ?
C13 H13B 0.9700 . ?
C14 O4 1.226(7) . ?
C14 O3 1.253(7) . ?
C15 O6 1.248(7) . ?
C15 O5 1.259(7) . ?
C15 C16 1.544(8) . ?
C16 C17 1.520(7) . ?
C16 H16A 0.9700 . ?
C16 H16B 0.9700 . ?
C17 C23 1.529(7) . ?
C17 C22 1.539(8) . ?
C17 C18 1.541(8) . ?
C18 C19 1.527(8) . ?
C18 H18A 0.9700 . ?
C18 H18B 0.9700 . ?
C19 C20 1.516(9) . ?
C19 C25 1.528(8) . ?
C19 H19 0.9800 . ?
C20 C21 1.523(8) . ?
C20 H20A 0.9700 . ?
C20 H20B 0.9700 . ?
C21 C26 1.510(8) . ?
C21 C22 1.524(8) . ?
C21 H21 0.9800 . ?
C22 H22A 0.9700 . ?
C22 H22B 0.9700 . ?
C23 C24 1.524(7) . ?
C23 H23A 0.9700 . ?
C23 H23B 0.9700 . ?
C24 C27 1.521(7) . ?
C24 C26 1.525(8) . ?
C24 C25 1.533(7) . ?
C25 H25A 0.9700 . ?
C25 H25B 0.9700 . ?
C26 H26A 0.9700 . ?
C26 H26B 0.9700 . ?
C27 C28 1.519(8) . ?
C27 H27A 0.9700 . ?
C27 H27B 0.9700 . ?
C28 O7 1.224(7) . ?
C28 O8 1.286(7) . ?
C29 N1 1.315(7) . ?
C29 N2 1.327(7) . ?
C29 H29 0.9300 . ?
C30 N3 1.324(7) . ?
C30 N1 1.364(7) . ?
C30 H30 0.9300 . ?
C31 N2 1.465(7) . ?
C31 C32 1.505(7) . ?
C31 H31A 0.9700 . ?
C31 H31B 0.9700 . ?
C32 C33 1.364(8) . ?
C32 C37 1.390(8) . ?
C33 C34 1.376(7) . ?
C33 H33 0.9300 . ?
C34 C35 1.392(7) . ?
C34 H34 0.9300 . ?
C35 C36 1.387(8) . ?
C35 C38 1.479(7) . ?
C36 C37 1.378(7) . ?
C36 H36 0.9300 . ?
C37 H37 0.9300 . ?
C38 C39 1.379(8) . ?
C38 C43 1.382(8) . ?
C39 C40 1.386(7) . ?
C39 H39 0.9300 . ?
C40 C41 1.403(8) . ?
C40 H40 0.9300 . ?
C41 C42 1.372(8) . ?
C41 C44 1.528(8) . ?
C42 C43 1.383(8) . ?
C42 H42 0.9300 . ?
C43 H43 0.9300 . ?
C44 N5 1.464(7) . ?
C44 H44A 0.9700 . ?
C44 H44B 0.9700 . ?
C45 N4 1.310(7) . ?
C45 N5 1.339(7) . ?
C45 H45 0.9300 . ?
C46 N6 1.315(7) . ?
C46 N4 1.348(7) . ?
C46 H46 0.9300 . ?
C47 N9 1.310(7) . ?
C47 N7 1.346(7) . ?
C47 H47 0.9300 . ?
C48 N7 1.312(7) . ?
C48 N8 1.317(7) . ?
C48 H48 0.9300 . ?
C49 N8 1.456(7) . ?
C49 C50 1.502(8) . ?
C49 H49A 0.9700 . ?
C49 H49B 0.9700 . ?
C50 C55 1.367(8) . ?
C50 C51 1.379(8) . ?
C51 C52 1.361(8) . ?
C51 H51 0.9300 . ?
C52 C53 1.389(8) . ?
C52 H52 0.9300 . ?
C53 C54 1.382(8) . ?
C53 C56 1.487(8) . ?
C54 C55 1.376(8) . ?
C54 H54 0.9300 . ?
C55 H55 0.9300 . ?
C56 C61 1.382(8) . ?
C56 C57 1.388(9) . ?
C57 C58 1.388(8) . ?
C57 H57 0.9300 . ?
C58 C59 1.396(8) . ?
C58 H58 0.9300 . ?
C59 C60 1.363(9) . ?
C59 C62 1.522(8) . ?
C60 C61 1.402(8) . ?
C60 H60 0.9300 . ?
C61 H61 0.9300 . ?
C62 N11 1.456(7) . ?
C62 H62A 0.9700 . ?
C62 H62B 0.9700 . ?
C63 N10 1.308(7) . ?
C63 N11 1.318(7) . ?
C63 H63 0.9300 . ?
C64 N12 1.305(7) . ?
C64 N10 1.355(7) . ?
C64 H64 0.9300 . ?
N2 N3 1.349(7) . ?
N4 Cd2 2.344(4) 2_575 ?
N5 N6 1.362(7) . ?
N8 N9 1.352(7) . ?
N10 Cd2 2.318(4) 2_756 ?
N11 N12 1.362(6) . ?
O4 Cd2 2.317(5) 1_655 ?
O8 Cd1 2.286(5) 1_455 ?

loop_
_geom_torsion_atom_site_label_1
_geom_torsion_atom_site_label_2
_geom_torsion_atom_site_label_3
_geom_torsion_atom_site_label_4
_geom_torsion
_geom_torsion_site_symmetry_1
_geom_torsion_site_symmetry_2
_geom_torsion_site_symmetry_3
_geom_torsion_site_symmetry_4
_geom_torsion_publ_flag
O1 C1 C2 C3 -78.9(7) . . . . ?
O2 C1 C2 C3 100.0(6) . . . . ?
C1 C2 C3 C4 -169.3(5) . . . . ?
C1 C2 C3 C8 -50.0(7) . . . . ?
C1 C2 C3 C9 71.2(7) . . . . ?
C2 C3 C4 C5 178.7(5) . . . . ?
C8 C3 C4 C5 58.2(6) . . . . ?
C9 C3 C4 C5 -60.0(6) . . . . ?
C3 C4 C5 C6 -60.6(6) . . . . ?
C3 C4 C5 C11 59.4(6) . . . . ?
C11 C5 C6 C7 -60.0(6) . . . . ?
C4 C5 C6 C7 59.6(6) . . . . ?
C5 C6 C7 C13 177.6(4) . . . . ?
C5 C6 C7 C8 -58.0(6) . . . . ?
C5 C6 C7 C12 58.2(6) . . . . ?
C13 C7 C8 C3 -178.6(5) . . . . ?
C12 C7 C8 C3 -59.8(6) . . . . ?
C6 C7 C8 C3 57.3(6) . . . . ?
C4 C3 C8 C7 -57.6(6) . . . . ?
C2 C3 C8 C7 -176.4(5) . . . . ?
C9 C3 C8 C7 60.7(6) . . . . ?
C4 C3 C9 C10 60.0(6) . . . . ?
C2 C3 C9 C10 179.2(5) . . . . ?
C8 C3 C9 C10 -58.4(6) . . . . ?
C3 C9 C10 C11 -60.5(6) . . . . ?
C3 C9 C10 C12 58.7(6) . . . . ?
C12 C10 C11 C5 -60.4(6) . . . . ?
C9 C10 C11 C5 59.7(6) . . . . ?
C6 C5 C11 C10 61.4(7) . . . . ?
C4 C5 C11 C10 -58.5(6) . . . . ?
C11 C10 C12 C7 60.3(6) . . . . ?
C9 C10 C12 C7 -59.7(6) . . . . ?
C13 C7 C12 C10 179.8(5) . . . . ?
C8 C7 C12 C10 58.7(6) . . . . ?
C6 C7 C12 C10 -58.8(6) . . . . ?
C8 C7 C13 C14 -36.8(8) . . . . ?
C12 C7 C13 C14 -154.7(5) . . . . ?
C6 C7 C13 C14 85.9(6) . . . . ?
C7 C13 C14 O4 -70.3(8) . . . . ?
C7 C13 C14 O3 109.7(6) . . . . ?
O6 C15 C16 C17 92.1(7) . . . . ?
O5 C15 C16 C17 -83.7(7) . . . . ?
C15 C16 C17 C23 74.0(7) . . . . ?
C15 C16 C17 C22 -47.7(7) . . . . ?
C15 C16 C17 C18 -167.3(6) . . . . ?
C16 C17 C18 C19 179.5(5) . . . . ?
C23 C17 C18 C19 -59.8(7) . . . . ?
C22 C17 C18 C19 57.5(7) . . . . ?
C17 C18 C19 C20 -59.1(7) . . . . ?
C17 C18 C19 C25 60.2(7) . . . . ?
C18 C19 C20 C21 59.6(7) . . . . ?
C25 C19 C20 C21 -59.0(7) . . . . ?
C19 C20 C21 C26 59.7(7) . . . . ?
C19 C20 C21 C22 -60.0(7) . . . . ?
C26 C21 C22 C17 -60.5(6) . . . . ?
C20 C21 C22 C17 60.4(6) . . . . ?
C16 C17 C22 C21 -178.3(5) . . . . ?
C23 C17 C22 C21 58.4(6) . . . . ?
C18 C17 C22 C21 -58.5(6) . . . . ?
C16 C17 C23 C24 179.0(5) . . . . ?
C22 C17 C23 C24 -57.2(6) . . . . ?
C18 C17 C23 C24 59.9(6) . . . . ?
C17 C23 C24 C27 -177.8(5) . . . . ?
C17 C23 C24 C26 57.8(6) . . . . ?
C17 C23 C24 C25 -59.6(6) . . . . ?
C20 C19 C25 C24 59.5(7) . . . . ?
C18 C19 C25 C24 -60.6(7) . . . . ?
C27 C24 C25 C19 179.9(5) . . . . ?
C23 C24 C25 C19 59.8(6) . . . . ?
C26 C24 C25 C19 -58.0(6) . . . . ?
C20 C21 C26 C24 -59.4(7) . . . . ?
C22 C21 C26 C24 60.8(7) . . . . ?
C27 C24 C26 C21 177.0(5) . . . . ?
C23 C24 C26 C21 -59.5(6) . . . . ?
C25 C24 C26 C21 57.5(6) . . . . ?
C23 C24 C27 C28 -53.1(7) . . . . ?
C26 C24 C27 C28 69.4(7) . . . . ?
C25 C24 C27 C28 -170.9(5) . . . . ?
C24 C27 C28 O7 -40.9(9) . . . . ?
C24 C27 C28 O8 140.4(6) . . . . ?
N2 C31 C32 C33 -53.3(8) . . . . ?
N2 C31 C32 C37 125.7(6) . . . . ?
C37 C32 C33 C34 0.2(10) . . . . ?
C31 C32 C33 C34 179.1(6) . . . . ?
C32 C33 C34 C35 0.5(10) . . . . ?
C33 C34 C35 C36 -0.3(9) . . . . ?
C33 C34 C35 C38 178.2(6) . . . . ?
C34 C35 C36 C37 -0.6(10) . . . . ?
C38 C35 C36 C37 -179.2(5) . . . . ?
C35 C36 C37 C32 1.3(10) . . . . ?
C33 C32 C37 C36 -1.1(9) . . . . ?
C31 C32 C37 C36 179.9(5) . . . . ?
C36 C35 C38 C39 -138.1(7) . . . . ?
C34 C35 C38 C39 43.4(9) . . . . ?
C36 C35 C38 C43 45.1(9) . . . . ?
C34 C35 C38 C43 -133.5(7) . . . . ?
C43 C38 C39 C40 1.8(9) . . . . ?
C35 C38 C39 C40 -175.1(5) . . . . ?
C38 C39 C40 C41 1.0(9) . . . . ?
C39 C40 C41 C42 -3.5(10) . . . . ?
C39 C40 C41 C44 171.5(6) . . . . ?
C40 C41 C42 C43 3.1(11) . . . . ?
C44 C41 C42 C43 -171.9(6) . . . . ?
C39 C38 C43 C42 -2.2(10) . . . . ?
C35 C38 C43 C42 174.8(6) . . . . ?
C41 C42 C43 C38 -0.3(11) . . . . ?
C42 C41 C44 N5 -62.6(9) . . . . ?
C40 C41 C44 N5 122.6(7) . . . . ?
N8 C49 C50 C55 128.9(7) . . . . ?
N8 C49 C50 C51 -55.1(9) . . . . ?
C55 C50 C51 C52 2.7(11) . . . . ?
C49 C50 C51 C52 -173.4(6) . . . . ?
C50 C51 C52 C53 0.3(11) . . . . ?
C51 C52 C53 C54 -2.9(10) . . . . ?
C51 C52 C53 C56 176.3(6) . . . . ?
C52 C53 C54 C55 2.6(10) . . . . ?
C56 C53 C54 C55 -176.6(6) . . . . ?
C51 C50 C55 C54 -3.1(10) . . . . ?
C49 C50 C55 C54 173.1(6) . . . . ?
C53 C54 C55 C50 0.4(10) . . . . ?
C54 C53 C56 C61 32.9(10) . . . . ?
C52 C53 C56 C61 -146.3(7) . . . . ?
C54 C53 C56 C57 -148.1(7) . . . . ?
C52 C53 C56 C57 32.8(10) . . . . ?
C61 C56 C57 C58 -0.5(11) . . . . ?
C53 C56 C57 C58 -179.6(6) . . . . ?
C56 C57 C58 C59 0.6(11) . . . . ?
C57 C58 C59 C60 -1.2(10) . . . . ?
C57 C58 C59 C62 179.9(6) . . . . ?
C58 C59 C60 C61 1.8(11) . . . . ?
C62 C59 C60 C61 -179.3(6) . . . . ?
C57 C56 C61 C60 1.0(11) . . . . ?
C53 C56 C61 C60 -179.9(6) . . . . ?
C59 C60 C61 C56 -1.8(12) . . . . ?
C60 C59 C62 N11 -42.7(9) . . . . ?
C58 C59 C62 N11 136.1(6) . . . . ?
N2 C29 N1 C30 0.5(7) . . . . ?
N2 C29 N1 Cd1 -164.9(4) . . . . ?
N3 C30 N1 C29 -0.2(8) . . . . ?
N3 C30 N1 Cd1 166.6(5) . . . . ?
O3 Cd1 N1 C29 18.9(6) . . . . ?
O8 Cd1 N1 C29 132.0(6) 1_655 . . . ?
O6 Cd1 N1 C29 -127.3(6) . . . . ?
N7 Cd1 N1 C29 141.7(13) . . . . ?
O5 Cd1 N1 C29 -72.3(6) . . . . ?
O3 Cd1 N1 C30 -143.9(5) . . . . ?
O8 Cd1 N1 C30 -30.8(5) 1_655 . . . ?
O6 Cd1 N1 C30 69.8(5) . . . . ?
N7 Cd1 N1 C30 -21.1(17) . . . . ?
O5 Cd1 N1 C30 124.8(5) . . . . ?
N1 C29 N2 N3 -0.6(8) . . . . ?
N1 C29 N2 C31 176.9(6) . . . . ?
C32 C31 N2 C29 128.7(7) . . . . ?
C32 C31 N2 N3 -54.1(8) . . . . ?
N1 C30 N3 N2 -0.1(8) . . . . ?
C29 N2 N3 C30 0.4(8) . . . . ?
C31 N2 N3 C30 -177.3(6) . . . . ?
N5 C45 N4 C46 -0.5(7) . . . . ?
N5 C45 N4 Cd2 -160.9(4) . . . 2_575 ?
N6 C46 N4 C45 1.0(8) . . . . ?
N6 C46 N4 Cd2 160.4(4) . . . 2_575 ?
N4 C45 N5 N6 -0.2(8) . . . . ?
N4 C45 N5 C44 174.9(6) . . . . ?
C41 C44 N5 C45 111.6(7) . . . . ?
C41 C44 N5 N6 -73.9(8) . . . . ?
N4 C46 N6 N5 -1.1(8) . . . . ?
C45 N5 N6 C46 0.7(7) . . . . ?
C44 N5 N6 C46 -174.7(5) . . . . ?
N8 C48 N7 C47 0.9(7) . . . . ?
N8 C48 N7 Cd1 -161.7(4) . . . . ?
N9 C47 N7 C48 -0.2(8) . . . . ?
N9 C47 N7 Cd1 162.1(4) . . . . ?
O3 Cd1 N7 C48 -50.0(6) . . . . ?
O8 Cd1 N7 C48 -163.7(6) 1_655 . . . ?
N1 Cd1 N7 C48 -173.4(12) . . . . ?
O6 Cd1 N7 C48 94.9(6) . . . . ?
O5 Cd1 N7 C48 40.6(6) . . . . ?
O3 Cd1 N7 C47 151.8(6) . . . . ?
O8 Cd1 N7 C47 38.2(5) 1_655 . . . ?
N1 Cd1 N7 C47 28.5(17) . . . . ?
O6 Cd1 N7 C47 -63.2(6) . . . . ?
O5 Cd1 N7 C47 -117.6(6) . . . . ?
N7 C48 N8 N9 -1.3(8) . . . . ?
N7 C48 N8 C49 176.9(6) . . . . ?
C50 C49 N8 C48 109.1(8) . . . . ?
C50 C49 N8 N9 -72.9(8) . . . . ?
N7 C47 N9 N8 -0.5(8) . . . . ?
C48 N8 N9 C47 1.0(7) . . . . ?
C49 N8 N9 C47 -177.3(6) . . . . ?
N11 C63 N10 C64 -1.3(7) . . . . ?
N11 C63 N10 Cd2 -164.1(4) . . . 2_756 ?
N12 C64 N10 C63 0.5(8) . . . . ?
N12 C64 N10 Cd2 164.9(4) . . . 2_756 ?
N10 C63 N11 N12 1.8(8) . . . . ?
N10 C63 N11 C62 176.6(6) . . . . ?
C59 C62 N11 C63 120.3(7) . . . . ?
C59 C62 N11 N12 -65.3(7) . . . . ?
N10 C64 N12 N11 0.5(7) . . . . ?
C63 N11 N12 C64 -1.4(7) . . . . ?
C62 N11 N12 C64 -176.8(5) . . . . ?
O2 C1 O1 Cd2 0.9(6) . . . . ?
C2 C1 O1 Cd2 179.7(4) . . . . ?
O2 Cd2 O1 C1 -0.5(3) . . . . ?
O4 Cd2 O1 C1 176.2(3) 1_455 . . . ?
N10 Cd2 O1 C1 -93.8(4) 2_756 . . . ?
O8 Cd2 O1 C1 175.5(9) . . . . ?
N4 Cd2 O1 C1 89.9(4) 2_575 . . . ?
O7 Cd2 O1 C1 11.2(4) . . . . ?
O1 C1 O2 Cd2 -0.9(6) . . . . ?
C2 C1 O2 Cd2 -179.8(4) . . . . ?
O4 Cd2 O2 C1 -5.2(5) 1_455 . . . ?
N10 Cd2 O2 C1 93.0(4) 2_756 . . . ?
O8 Cd2 O2 C1 -178.8(3) . . . . ?
N4 Cd2 O2 C1 -85.9(3) 2_575 . . . ?
O1 Cd2 O2 C1 0.5(3) . . . . ?
O7 Cd2 O2 C1 -171.3(4) . . . . ?
O4 C14 O3 Cd1 -11.2(8) . . . . ?
C13 C14 O3 Cd1 168.8(4) . . . . ?
O8 Cd1 O3 C14 -8.7(5) 1_655 . . . ?
N1 Cd1 O3 C14 81.2(4) . . . . ?
O6 Cd1 O3 C14 -168.9(4) . . . . ?
N7 Cd1 O3 C14 -92.8(4) . . . . ?
O5 Cd1 O3 C14 175.8(4) . . . . ?
O3 C14 O4 Cd2 68.2(15) . . . 1_655 ?
C13 C14 O4 Cd2 -111.8(12) . . . 1_655 ?
O6 C15 O5 Cd1 -4.9(6) . . . . ?
C16 C15 O5 Cd1 170.8(5) . . . . ?
O3 Cd1 O5 C15 171.7(4) . . . . ?
O8 Cd1 O5 C15 1.8(6) 1_655 . . . ?
N1 Cd1 O5 C15 -91.4(4) . . . . ?
O6 Cd1 O5 C15 2.7(3) . . . . ?
N7 Cd1 O5 C15 84.7(4) . . . . ?
O5 C15 O6 Cd1 5.0(6) . . . . ?
C16 C15 O6 Cd1 -170.6(5) . . . . ?
O3 Cd1 O6 C15 -21.6(5) . . . . ?
O8 Cd1 O6 C15 176.9(4) 1_655 . . . ?
N1 Cd1 O6 C15 88.6(4) . . . . ?
N7 Cd1 O6 C15 -98.6(4) . . . . ?
O5 Cd1 O6 C15 -2.7(3) . . . . ?
O8 C28 O7 Cd2 1.9(6) . . . . ?
C27 C28 O7 Cd2 -176.8(6) . . . . ?
O2 Cd2 O7 C28 -174.3(4) . . . . ?
O4 Cd2 O7 C28 16.6(5) 1_455 . . . ?
N10 Cd2 O7 C28 -79.2(4) 2_756 . . . ?
O8 Cd2 O7 C28 -1.2(4) . . . . ?
N4 Cd2 O7 C28 97.3(4) 2_575 . . . ?
O1 Cd2 O7 C28 176.1(3) . . . . ?
O7 C28 O8 Cd1 -161.3(5) . . . 1_455 ?
C27 C28 O8 Cd1 17.5(9) . . . 1_455 ?
O7 C28 O8 Cd2 -2.2(6) . . . . ?
C27 C28 O8 Cd2 176.7(4) . . . . ?
O2 Cd2 O8 C28 10.6(4) . . . . ?
O4 Cd2 O8 C28 -165.6(4) 1_455 . . . ?
N10 Cd2 O8 C28 103.6(4) 2_756 . . . ?
N4 Cd2 O8 C28 -79.8(4) 2_575 . . . ?
O1 Cd2 O8 C28 -164.9(9) . . . . ?
O7 Cd2 O8 C28 1.1(3) . . . . ?
O2 Cd2 O8 Cd1 176.42(15) . . . 1_455 ?
O4 Cd2 O8 Cd1 0.21(18) 1_455 . . 1_455 ?
N10 Cd2 O8 Cd1 -90.5(2) 2_756 . . 1_455 ?
N4 Cd2 O8 Cd1 86.0(2) 2_575 . . 1_455 ?
O1 Cd2 O8 Cd1 0.9(11) . . . 1_455 ?
O7 Cd2 O8 Cd1 167.0(3) . . . 1_455 ?
